data_2311536
loop_
_publ_author_name
'Liu, Ling-Li'

_publ_section_title
;
 Stoichiometric and polymorphic salt of imidazolium picrate monohydrate.
;
_journal_coeditor_code LH5861
_journal_issue 'Pt 12'
_journal_name_full 'Acta crystallographica. Section E, Crystallographic communications'
_journal_page_first 1885
_journal_page_last 1888
_journal_paper_doi 10.1107/S2056989017016401
_journal_volume 73
_journal_year 2017
_chemical_formula_iupac 'C3 H5 N2 +, C6 H2 N3 O7 -, H2 O'
_chemical_formula_moiety 'C3 H5 N2 +, C6 H2 N3 O7 -, H2 O'
_chemical_formula_sum 'C9 H9 N5 O8'
_chemical_formula_weight 315.21
_chemical_name_systematic
;
1<i>H</i>-Imidazol-3-ium 2,4,6-trinitrophenolate monohydrate
;
_space_group_crystal_system orthorhombic
_space_group_IT_number 33
_space_group_name_Hall 'P 2c -2n'
_space_group_name_H-M_alt 'P n a 21'
_atom_sites_solution_hydrogens mixed
_audit_creation_method SHELXL-2014/7
_cell_angle_alpha 90
_cell_angle_beta 90
_cell_angle_gamma 90
_cell_formula_units_Z 4
_cell_length_a 21.577(11)
_cell_length_b 3.5533(18)
_cell_length_c 16.096(8)
_cell_measurement_reflns_used 4015
_cell_measurement_temperature 100(2)
_cell_measurement_theta_max 31.17
_cell_measurement_theta_min 2.27
_cell_volume 1234.1(11)
_computing_cell_refinement
;
SAINT (Bruker, 2001)
;
_computing_data_collection
;
APEX2 (Bruker, 2001)
;
_computing_data_reduction
;
SAINT (Bruker, 2001)
;
_computing_molecular_graphics
;
SHELXTL (Sheldrick, 2008) and DIAMOND (Brandenburg, 2006)
;
_computing_publication_material
;
SHELXTL (Sheldrick, 2008)
;
_computing_structure_refinement
;
SHELXL2014 (Sheldrick, 2015)
;
_computing_structure_solution
;
SHELXS97 (Sheldrick, 2008)
;
_diffrn_ambient_temperature 100(2)
_diffrn_measured_fraction_theta_full 0.996
_diffrn_measured_fraction_theta_max 0.994
_diffrn_measurement_device_type 'Bruker APEXII CCD'
_diffrn_measurement_method '\f and \w scans'
_diffrn_radiation_type MoK\a
_diffrn_radiation_wavelength 0.71073
_diffrn_reflns_av_R_equivalents 0.0384
_diffrn_reflns_limit_h_max 30
_diffrn_reflns_limit_h_min -28
_diffrn_reflns_limit_k_max 5
_diffrn_reflns_limit_k_min -4
_diffrn_reflns_limit_l_max 22
_diffrn_reflns_limit_l_min -23
_diffrn_reflns_number 11664
_diffrn_reflns_theta_full 25.242
_diffrn_reflns_theta_max 30.974
_diffrn_reflns_theta_min 1.888
_exptl_absorpt_coefficient_mu 0.151
_exptl_absorpt_correction_T_max 0.9971
_exptl_absorpt_correction_T_min 0.9374
_exptl_absorpt_correction_type multi-scan
_exptl_absorpt_process_details
;
(SADABS; Bruker, 2001)
;
_exptl_crystal_colour yellow
_exptl_crystal_density_diffrn 1.697
_exptl_crystal_description needle
_exptl_crystal_F_000 648
_exptl_crystal_size_max 0.400
_exptl_crystal_size_mid 0.040
_exptl_crystal_size_min 0.020
_refine_diff_density_max 0.347
_refine_diff_density_min -0.220
_refine_ls_abs_structure_details
;
Flack <i>x</i> determined using 1456 quotients
[(<i>I</i>^+^)-(<i>I</i>^-^)]/[(<i>I</i>^+^)+(<i>I</i>^-^)]
(Parsons <i>et al.</i>,  2013)
;
_refine_ls_abs_structure_Flack 0.4(5)
_refine_ls_extinction_method none
_refine_ls_goodness_of_fit_ref 1.036
_refine_ls_hydrogen_treatment mixed
_refine_ls_matrix_type full
_refine_ls_number_parameters 211
_refine_ls_number_reflns 3837
_refine_ls_number_restraints 1
_refine_ls_restrained_S_all 1.036
_refine_ls_R_factor_all 0.0429
_refine_ls_R_factor_gt 0.0346
_refine_ls_shift/su_max 0.000
_refine_ls_shift/su_mean 0.000
_refine_ls_structure_factor_coef Fsqd
_refine_ls_weighting_details 'w=1/[\s^2^(Fo^2^)+(0.0494P)^2^+0.0144P] where P=(Fo^2^+2Fc^2^)/3'
_refine_ls_weighting_scheme calc
_refine_ls_wR_factor_gt 0.0817
_refine_ls_wR_factor_ref 0.0863
_reflns_number_gt 3367
_reflns_number_total 3837
_reflns_threshold_expression 'I > 2\s(I)'
_cod_data_source_file lh5861sup1.cif
_cod_data_source_block I
_cod_original_cell_volume 1234.0(11)
_cod_database_code 2311536
_shelx_space_group_comment
;
The symmetry employed for this shelxl refinement is uniquely defined
by the following loop, which should always be used as a source of
symmetry information in preference to the above space-group names.
They are only intended as comments.
;
_shelx_estimated_absorpt_t_min 0.942
_shelx_estimated_absorpt_t_max 0.997

loop_
_space_group_symop_operation_xyz
'x, y, z'
'-x, -y, z+1/2'
'-x+1/2, y+1/2, z+1/2'
'x+1/2, -y+1/2, z'

loop_
_atom_site_type_symbol
_atom_site_label
_atom_site_fract_x
_atom_site_fract_y
_atom_site_fract_z
_atom_site_U_iso_or_equiv
_atom_site_adp_type
_atom_site_calc_flag
_atom_site_occupancy
C C1 0.67480(9) -0.0182(6) 0.64727(12) 0.0122(3) Uani d 1
C C2 0.72241(9) 0.0454(6) 0.70899(11) 0.0125(4) Uani d 1
C C3 0.78154(9) 0.1698(6) 0.69303(11) 0.0131(4) Uani d 1
H H3 0.8106 0.2010 0.7368 0.016 Uiso calc 1
C C4 0.79782(9) 0.2488(6) 0.61128(12) 0.0128(3) Uani d 1
C C5 0.75625(8) 0.1917(6) 0.54609(12) 0.0133(4) Uani d 1
H H5 0.7681 0.2377 0.4902 0.016 Uiso calc 1
C C6 0.69788(9) 0.0674(6) 0.56500(12) 0.0125(3) Uani d 1
C C8 0.48877(9) 0.4718(7) 0.77357(13) 0.0172(4) Uani d 1
H H8 0.4715 0.4535 0.7194 0.021 Uiso calc 1
C C9 0.46050(9) 0.3770(7) 0.84591(13) 0.0181(4) Uani d 1
H H9 0.4197 0.2809 0.8522 0.022 Uiso calc 1
N N1 0.70790(8) -0.0342(5) 0.79547(11) 0.0143(3) Uani d 1
N N2 0.85824(8) 0.4007(5) 0.59405(11) 0.0150(3) Uani d 1
N N3 0.65576(8) 0.0095(5) 0.49511(11) 0.0149(3) Uani d 1
C C7 0.55452(10) 0.5801(7) 0.87530(13) 0.0172(4) Uani d 1
H H7 0.5908 0.6495 0.9049 0.021 Uiso calc 1
N N4 0.50257(9) 0.4472(6) 0.90866(12) 0.0170(3) Uani d 1
H H4 0.4957(14) 0.398(9) 0.9649(19) 0.020 Uiso d 1
N N5 0.54696(8) 0.5991(5) 0.79335(11) 0.0157(3) Uani d 1
H H5A 0.5763(13) 0.682(8) 0.7586(18) 0.019 Uiso d 1
O O1 0.62270(6) -0.1576(5) 0.66176(9) 0.0156(3) Uani d 1
O O4 0.89440(7) 0.4486(5) 0.65267(10) 0.0226(3) Uani d 1
O O5 0.87159(7) 0.4829(5) 0.52189(10) 0.0226(4) Uani d 1
O O8 0.50725(7) 0.6717(6) 0.57776(10) 0.0214(3) Uani d 1
H H8A 0.4849(16) 0.841(10) 0.594(2) 0.032 Uiso d 1
H H8B 0.5441(17) 0.745(10) 0.595(2) 0.032 Uiso d 1
O O2 0.74665(8) -0.1992(5) 0.83731(10) 0.0227(4) Uani d 1
O O3 0.65759(7) 0.0718(5) 0.82223(10) 0.0219(3) Uani d 1
O O6 0.60348(7) 0.1417(5) 0.50023(10) 0.0222(4) Uani d 1
O O7 0.67538(7) -0.1656(5) 0.43500(9) 0.0211(3) Uani d 1

loop_
_atom_site_aniso_label
_atom_site_aniso_U_11
_atom_site_aniso_U_22
_atom_site_aniso_U_33
_atom_site_aniso_U_12
_atom_site_aniso_U_13
_atom_site_aniso_U_23
C1 0.0097(7) 0.0125(9) 0.0143(8) 0.0002(6) 0.0006(6) 0.0003(7)
C2 0.0109(8) 0.0138(10) 0.0127(8) 0.0000(7) 0.0006(6) 0.0008(7)
C3 0.0099(8) 0.0138(10) 0.0157(8) 0.0014(7) -0.0005(6) -0.0006(7)
C4 0.0085(7) 0.0128(9) 0.0171(8) -0.0001(6) 0.0008(6) -0.0002(6)
C5 0.0115(8) 0.0135(10) 0.0148(8) -0.0003(7) 0.0010(6) 0.0006(7)
C6 0.0101(8) 0.0142(10) 0.0134(8) -0.0012(7) -0.0020(6) 0.0002(7)
C8 0.0135(9) 0.0198(11) 0.0182(9) -0.0029(7) 0.0000(7) -0.0001(8)
C9 0.0125(8) 0.0203(11) 0.0215(9) -0.0020(8) 0.0028(7) 0.0004(8)
N1 0.0133(8) 0.0159(9) 0.0138(7) -0.0034(6) -0.0006(6) -0.0001(6)
N2 0.0097(7) 0.0151(9) 0.0203(8) 0.0000(6) 0.0013(6) 0.0000(7)
N3 0.0129(8) 0.0181(9) 0.0136(7) -0.0029(6) -0.0025(5) 0.0031(6)
C7 0.0132(9) 0.0198(11) 0.0185(9) 0.0008(7) 0.0013(7) -0.0004(8)
N4 0.0143(7) 0.0193(9) 0.0176(8) 0.0004(7) 0.0034(6) 0.0004(7)
N5 0.0122(8) 0.0184(9) 0.0163(7) -0.0012(6) 0.0021(6) 0.0006(7)
O1 0.0095(6) 0.0210(8) 0.0163(6) -0.0035(5) -0.0002(5) 0.0011(6)
O4 0.0112(6) 0.0316(10) 0.0248(7) -0.0045(6) -0.0036(6) 0.0025(7)
O5 0.0166(7) 0.0318(10) 0.0195(7) -0.0063(6) 0.0057(6) -0.0003(6)
O8 0.0122(7) 0.0340(10) 0.0181(7) 0.0016(7) -0.0005(5) -0.0032(7)
O2 0.0228(8) 0.0294(10) 0.0158(7) 0.0039(7) -0.0032(6) 0.0040(7)
O3 0.0141(7) 0.0333(10) 0.0182(7) -0.0005(6) 0.0056(6) -0.0026(6)
O6 0.0124(7) 0.0318(10) 0.0224(7) 0.0042(6) -0.0030(5) 0.0031(7)
O7 0.0187(7) 0.0287(10) 0.0159(6) -0.0031(6) -0.0002(6) -0.0056(6)

loop_
_atom_type_symbol
_atom_type_description
_atom_type_scat_dispersion_real
_atom_type_scat_dispersion_imag
_atom_type_scat_source
C C 0.0033 0.0016 'International Tables Vol C Tables 4.2.6.8 and 6.1.1.4'
H H 0.0000 0.0000 'International Tables Vol C Tables 4.2.6.8 and 6.1.1.4'
N N 0.0061 0.0033 'International Tables Vol C Tables 4.2.6.8 and 6.1.1.4'
O O 0.0106 0.0060 'International Tables Vol C Tables 4.2.6.8 and 6.1.1.4'

loop_
_geom_angle_atom_site_label_1
_geom_angle_atom_site_label_2
_geom_angle_atom_site_label_3
_geom_angle
O1 C1 C2 124.91(18)
O1 C1 C6 124.28(17)
C2 C1 C6 110.56(16)
C3 C2 C1 125.53(17)
C3 C2 N1 116.18(16)
C1 C2 N1 118.28(17)
C2 C3 C4 118.43(17)
C2 C3 H3 120.8
C4 C3 H3 120.8
C3 C4 C5 121.33(17)
C3 C4 N2 119.15(17)
C5 C4 N2 119.50(17)
C6 C5 C4 118.12(17)
C6 C5 H5 120.9
C4 C5 H5 120.9
C5 C6 C1 126.00(17)
C5 C6 N3 116.53(17)
C1 C6 N3 117.46(16)
C9 C8 N5 107.10(19)
C9 C8 H8 126.4
N5 C8 H8 126.4
C8 C9 N4 106.69(18)
C8 C9 H9 126.7
N4 C9 H9 126.7
O2 N1 O3 123.96(18)
O2 N1 C2 118.23(17)
O3 N1 C2 117.81(17)
O5 N2 O4 122.65(17)
O5 N2 C4 118.87(17)
O4 N2 C4 118.47(16)
O6 N3 O7 124.46(18)
O6 N3 C6 117.85(18)
O7 N3 C6 117.69(17)
N4 C7 N5 108.37(19)
N4 C7 H7 125.8
N5 C7 H7 125.8
C7 N4 C9 108.85(19)
C7 N4 H4 126.4(19)
C9 N4 H4 124.7(19)
C7 N5 C8 108.99(18)
C7 N5 H5A 123.3(18)
C8 N5 H5A 127.7(18)
H8A O8 H8B 102(3)

loop_
_geom_bond_atom_site_label_1
_geom_bond_atom_site_label_2
_geom_bond_distance
C1 O1 1.250(2)
C1 C2 1.447(3)
C1 C6 1.447(3)
C2 C3 1.374(3)
C2 N1 1.455(3)
C3 C4 1.391(3)
C3 H3 0.9500
C4 C5 1.395(3)
C4 N2 1.438(3)
C5 C6 1.369(3)
C5 H5 0.9500
C6 N3 1.461(3)
C8 C9 1.357(3)
C8 N5 1.372(3)
C8 H8 0.9500
C9 N4 1.381(3)
C9 H9 0.9500
N1 O2 1.223(2)
N1 O3 1.227(2)
N2 O5 1.232(2)
N2 O4 1.236(2)
N3 O6 1.225(2)
N3 O7 1.226(3)
C7 N4 1.329(3)
C7 N5 1.331(3)
C7 H7 0.9500
N4 H4 0.93(3)
N5 H5A 0.89(3)
O8 H8A 0.82(4)
O8 H8B 0.88(4)

loop_
_geom_hbond_atom_site_label_D
_geom_hbond_atom_site_label_H
_geom_hbond_atom_site_label_A
_geom_hbond_site_symmetry_A
_geom_hbond_distance_DH
_geom_hbond_distance_HA
_geom_hbond_distance_DA
_geom_hbond_angle_DHA
_geom_hbond_publ_flag
N4 H4 O8 2_665 0.93(3) 1.83(3) 2.763(3) 172(3) y
N5 H5A O1 1_565 0.89(3) 1.94(3) 2.812(2) 165(3) y
N5 H5A O3 1_565 0.89(3) 2.46(3) 2.956(3) 116(2) y
O8 H8A O4 4_465 0.82(4) 2.29(4) 3.034(2) 151(3) y
O8 H8B O1 1_565 0.88(4) 2.04(4) 2.899(2) 165(3) y
O8 H8B O6 1_565 0.88(4) 2.44(4) 2.943(3) 117(3) y
C5 H5 O2 3_654 0.95 2.49 3.383(3) 156.5 y
C7 H7 O5 3_655 0.95 2.37 3.187(3) 144.2 y
C7 H7 O3 1_565 0.95 2.47 2.955(3) 111.6 y
C8 H8 O4 4_455 0.95 2.44 3.188(3) 135.3 y
C8 H8 O8 . 0.95 2.53 3.255(3) 133.4 y
C9 H9 O7 2_655 0.95 2.48 3.349(3) 152.0 y

loop_
_geom_torsion_atom_site_label_1
_geom_torsion_atom_site_label_2
_geom_torsion_atom_site_label_3
_geom_torsion_atom_site_label_4
_geom_torsion
O1 C1 C2 C3 174.4(2)
C6 C1 C2 C3 0.0(3)
O1 C1 C2 N1 -4.3(3)
C6 C1 C2 N1 -178.67(19)
C1 C2 C3 C4 1.1(3)
N1 C2 C3 C4 179.82(18)
C2 C3 C4 C5 -2.3(3)
C2 C3 C4 N2 176.28(19)
C3 C4 C5 C6 2.3(3)
N2 C4 C5 C6 -176.28(19)
C4 C5 C6 C1 -1.1(3)
C4 C5 C6 N3 -179.77(19)
O1 C1 C6 C5 -174.5(2)
C2 C1 C6 C5 0.0(3)
O1 C1 C6 N3 4.2(3)
C2 C1 C6 N3 178.65(18)
N5 C8 C9 N4 -0.3(3)
C3 C2 N1 O2 -42.2(3)
C1 C2 N1 O2 136.7(2)
C3 C2 N1 O3 137.2(2)
C1 C2 N1 O3 -44.0(3)
C3 C4 N2 O5 -177.4(2)
C5 C4 N2 O5 1.2(3)
C3 C4 N2 O4 1.5(3)
C5 C4 N2 O4 -179.89(19)
C5 C6 N3 O6 -132.1(2)
C1 C6 N3 O6 49.1(3)
C5 C6 N3 O7 47.3(3)
C1 C6 N3 O7 -131.5(2)
N5 C7 N4 C9 0.3(3)
C8 C9 N4 C7 0.0(3)
N4 C7 N5 C8 -0.6(3)
C9 C8 N5 C7 0.6(3)
